data_2221527
loop_
_publ_author_name
'Rajeswari, K.'
'Pandiarajan, K.'
'Gayathri, P.'
'Thiruvalluvar, A.'

_publ_section_title
;
 1-Methyl-3,5-bis[(<i>E</i>)-(3-methyl-2-thienyl)methylene]piperidin-4-one
 monohydrate
;
_journal_coeditor_code TK2393
_journal_issue 4
_journal_name_full 'Acta Crystallographica Section E'
_journal_page_first o885
_journal_paper_doi 10.1107/S1600536809010393
_journal_volume 65
_journal_year 2009
_chemical_formula_iupac 'C18 H19 N O S2, H2 O'
_chemical_formula_moiety 'C18 H19 N O S2, H2 O'
_chemical_formula_structural 'C18 H19 N O S2, H2 O'
_chemical_formula_sum 'C18 H21 N O2 S2'
_chemical_formula_weight 347.50
_chemical_melting_point 423
_chemical_name_common piperidin-4-one
_chemical_name_systematic
;1-Methyl-3,5-bis[(E)-(3-methyl-2-thienyl)methylene]piperidin-4-one
 monohydrate
;
_space_group_IT_number 2
_symmetry_cell_setting triclinic
_symmetry_space_group_name_Hall '-P 1'
_symmetry_space_group_name_H-M 'P -1'
_atom_sites_solution_hydrogens geom
_atom_sites_solution_primary direct
_atom_sites_solution_secondary difmap
_cell_angle_alpha 79.531(2)
_cell_angle_beta 83.404(2)
_cell_angle_gamma 71.673(2)
_cell_formula_units_Z 2
_cell_length_a 7.5781(7)
_cell_length_b 10.9926(9)
_cell_length_c 11.5304(10)
_cell_measurement_reflns_used 9874
_cell_measurement_temperature 293(2)
_cell_measurement_theta_max 25.0
_cell_measurement_theta_min 2.0
_cell_volume 894.90(14)
_computing_cell_refinement 'SAINT-NT (Bruker, 2004)'
_computing_data_collection 'APEX2 (Bruker, 2004)'
_computing_data_reduction 'SAINT-NT (Bruker, 2004)'
_computing_molecular_graphics 'ORTEP-3 (Farrugia, 1997)'
_computing_publication_material 'PLATON (Spek, 2009)'
_computing_structure_refinement 'SHELXL97 (Sheldrick, 2008)'
_computing_structure_solution 'SHELXS97 (Sheldrick, 2008)'
_diffrn_ambient_temperature 293(2)
_diffrn_detector_area_resol_mean 0
_diffrn_measured_fraction_theta_full 0.997
_diffrn_measured_fraction_theta_max 0.997
_diffrn_measurement_device_type 'Bruker Kappa APEXII CCD'
_diffrn_measurement_method '\w and \f'
_diffrn_radiation_monochromator graphite
_diffrn_radiation_source 'fine-focus sealed tube'
_diffrn_radiation_type MoK\a
_diffrn_radiation_wavelength 0.71073
_diffrn_reflns_av_R_equivalents 0.021
_diffrn_reflns_av_sigmaI/netI 0.015
_diffrn_reflns_limit_h_max 9
_diffrn_reflns_limit_h_min -9
_diffrn_reflns_limit_k_max 13
_diffrn_reflns_limit_k_min -13
_diffrn_reflns_limit_l_max 13
_diffrn_reflns_limit_l_min -13
_diffrn_reflns_number 15827
_diffrn_reflns_theta_full 25.0
_diffrn_reflns_theta_max 25.0
_diffrn_reflns_theta_min 2.0
_diffrn_standards_decay_% 0
_diffrn_standards_interval_count 0
_diffrn_standards_interval_time 0
_diffrn_standards_number 0
_exptl_absorpt_coefficient_mu 0.306
_exptl_absorpt_correction_T_max 0.938
_exptl_absorpt_correction_T_min 0.901
_exptl_absorpt_correction_type multi-scan
_exptl_absorpt_process_details '(SADABS; Bruker, 2004)'
_exptl_crystal_colour colourless
_exptl_crystal_density_diffrn 1.290
_exptl_crystal_density_method 'Not Measured'
_exptl_crystal_description prism
_exptl_crystal_F_000 368
_exptl_crystal_size_max 0.36
_exptl_crystal_size_mid 0.22
_exptl_crystal_size_min 0.22
_refine_diff_density_max 0.44
_refine_diff_density_min -0.31
_refine_ls_extinction_method none
_refine_ls_goodness_of_fit_ref 1.11
_refine_ls_hydrogen_treatment mixed
_refine_ls_matrix_type full
_refine_ls_number_parameters 217
_refine_ls_number_reflns 3127
_refine_ls_number_restraints 3
_refine_ls_restrained_S_all 1.11
_refine_ls_R_factor_all 0.051
_refine_ls_R_factor_gt 0.043
_refine_ls_shift/su_max 0.001
_refine_ls_shift/su_max_lt 0.001
_refine_ls_shift/su_mean 0.000
_refine_ls_structure_factor_coef Fsqd
_refine_ls_weighting_details 'calc w=1/[\s^2^(Fo^2^)+(0.0602P)^2^+0.4317P] where P=(Fo^2^+2Fc^2^)/3'
_refine_ls_weighting_scheme calc
_refine_ls_wR_factor_gt 0.119
_refine_ls_wR_factor_ref 0.130
_reflns_number_gt 2686
_reflns_number_total 3127
_reflns_threshold_expression I>2\s(I)
_cod_data_source_file tk2393.cif
_cod_data_source_block I
_cod_depositor_comments
;
The following automatic conversions were performed:
'_symmetry_cell_setting' value 'Triclinic' changed to 'triclinic'
according to '/home/saulius/struct/CIF-dictionaries/cif_core.dic'
dictionary named 'cif_core.dic' version 2.4.1 from 2010-06-29.

Automatic conversion script
Id: cif_fix_enum 1527 2010-12-29 10:47:43Z saulius 

The following automatic conversions were performed:

'_symmetry_cell_setting' value 'Triclinic' changed to 'triclinic'
according to /home/saulius/struct/CIF-dictionaries/cif_core.dic
dictionary named 'cif_core.dic' version 2.4.1 from 2010-06-29.

Automatic conversion script
Id: cif_fix_values 1715 2011-07-08 13:25:40Z adriana 
;
_cod_database_code 2221527
_cod_database_fobs_code 2221527

loop_
_symmetry_equiv_pos_site_id
_symmetry_equiv_pos_as_xyz
1 x,y,z
2 -x,-y,-z

loop_
_atom_site_aniso_label
_atom_site_aniso_U_11
_atom_site_aniso_U_22
_atom_site_aniso_U_33
_atom_site_aniso_U_12
_atom_site_aniso_U_13
_atom_site_aniso_U_23
S31 0.0677(4) 0.0680(4) 0.0491(4) -0.0236(3) -0.0051(3) -0.0026(3)
S51 0.0647(4) 0.0559(4) 0.0604(4) -0.0181(3) -0.0016(3) -0.0035(3)
O4 0.0979(14) 0.0685(12) 0.0485(10) 0.0049(10) -0.0227(10) 0.0036(9)
N1 0.0583(11) 0.0452(10) 0.0402(9) -0.0132(8) -0.0086(8) 0.0021(8)
C2 0.0684(15) 0.0514(13) 0.0466(12) -0.0150(11) -0.0143(11) -0.0016(10)
C3 0.0477(12) 0.0487(12) 0.0466(12) -0.0157(10) -0.0068(9) 0.0008(9)
C4 0.0536(13) 0.0521(13) 0.0446(12) -0.0123(10) -0.0099(10) 0.0025(10)
C5 0.0491(12) 0.0531(12) 0.0436(11) -0.0169(10) -0.0050(9) 0.0003(9)
C6 0.0559(14) 0.0571(14) 0.0469(12) -0.0084(11) -0.0046(10) -0.0002(10)
C11 0.0805(18) 0.0536(14) 0.0501(13) -0.0102(12) -0.0153(12) 0.0041(11)
C13 0.0463(12) 0.0500(12) 0.0493(12) -0.0143(10) -0.0070(9) 0.0025(10)
C15 0.0509(12) 0.0545(13) 0.0444(12) -0.0182(10) -0.0071(9) 0.0021(10)
C32 0.0451(12) 0.0544(13) 0.0522(13) -0.0176(10) -0.0021(10) -0.0021(10)
C33 0.0458(12) 0.0588(14) 0.0672(15) -0.0147(10) 0.0035(11) -0.0106(12)
C34 0.0656(16) 0.0710(17) 0.0754(18) -0.0145(14) 0.0074(14) -0.0215(14)
C35 0.0772(19) 0.093(2) 0.0607(16) -0.0330(16) 0.0111(14) -0.0255(15)
C36 0.0591(15) 0.0571(15) 0.0807(18) -0.0026(12) -0.0072(13) -0.0027(13)
C52 0.0513(13) 0.0602(14) 0.0497(12) -0.0272(11) -0.0026(10) -0.0036(10)
C53 0.0563(14) 0.0712(15) 0.0519(13) -0.0328(12) -0.0003(10) -0.0129(11)
C54 0.0687(16) 0.0806(18) 0.0608(15) -0.0361(14) 0.0044(13) -0.0224(14)
C55 0.0650(16) 0.0635(16) 0.0848(19) -0.0271(13) 0.0106(14) -0.0246(14)
C56 0.0785(18) 0.099(2) 0.0501(14) -0.0375(16) -0.0123(13) -0.0066(14)
O1W 0.114(2) 0.126(2) 0.0823(15) -0.0674(16) -0.0458(14) 0.0452(14)

loop_
_atom_site_type_symbol
_atom_site_label
_atom_site_fract_x
_atom_site_fract_y
_atom_site_fract_z
_atom_site_U_iso_or_equiv
_atom_site_thermal_displace_type
_atom_site_calc_flag
_atom_site_refinement_flags
_atom_site_occupancy
S S31 0.12090(9) 0.66376(7) 0.92973(5) 0.0616(2) Uani d . 1.000
S S51 0.60928(9) 0.12751(6) 0.41757(6) 0.0613(2) Uani d . 1.000
O O4 0.1381(3) 0.60702(18) 0.46923(16) 0.0789(7) Uani d . 1.000
N N1 0.3386(3) 0.31766(17) 0.73473(15) 0.0491(6) Uani d . 1.000
C C2 0.3009(4) 0.4473(2) 0.7629(2) 0.0561(8) Uani d . 1.000
C C3 0.1977(3) 0.5506(2) 0.67020(19) 0.0481(7) Uani d . 1.000
C C4 0.2189(3) 0.5242(2) 0.54771(19) 0.0517(7) Uani d . 1.000
C C5 0.3416(3) 0.3973(2) 0.52192(19) 0.0491(7) Uani d . 1.000
C C6 0.4442(3) 0.3036(2) 0.6214(2) 0.0562(8) Uani d . 1.000
C C11 0.4415(4) 0.2222(3) 0.8279(2) 0.0644(9) Uani d . 1.000
C C13 0.0932(3) 0.6700(2) 0.6881(2) 0.0496(7) Uani d . 1.000
C C15 0.3552(3) 0.3766(2) 0.40958(19) 0.0503(7) Uani d . 1.000
C C32 0.0478(3) 0.7334(2) 0.7898(2) 0.0508(7) Uani d . 1.000
C C33 -0.0590(3) 0.8610(2) 0.7893(2) 0.0580(8) Uani d . 1.000
C C34 -0.0799(4) 0.8984(3) 0.9011(3) 0.0717(10) Uani d . 1.000
C C35 0.0091(4) 0.8029(3) 0.9852(3) 0.0747(11) Uani d . 1.000
C C36 -0.1438(4) 0.9519(3) 0.6826(3) 0.0700(9) Uani d . 1.000
C C52 0.4595(3) 0.2700(2) 0.3507(2) 0.0520(8) Uani d . 1.000
C C53 0.4559(3) 0.2664(3) 0.2315(2) 0.0564(8) Uani d . 1.000
C C54 0.5707(4) 0.1487(3) 0.1991(2) 0.0660(9) Uani d . 1.000
C C55 0.6615(4) 0.0657(3) 0.2886(3) 0.0688(10) Uani d . 1.000
C C56 0.3477(4) 0.3754(3) 0.1436(2) 0.0733(10) Uani d . 1.000
O O1W 0.0177(4) 0.2338(3) 0.7303(2) 0.1048(11) Uani d D 1.000
H H2A 0.41793 0.46199 0.77200 0.0673 Uiso calc R 1.000
H H2B 0.22827 0.45349 0.83775 0.0673 Uiso calc R 1.000
H H6A 0.46857 0.21572 0.60610 0.0675 Uiso calc R 1.000
H H6B 0.56308 0.31811 0.62516 0.0675 Uiso calc R 1.000
H H11A 0.55653 0.23881 0.83494 0.0966 Uiso calc R 1.000
H H11B 0.46732 0.13670 0.80858 0.0966 Uiso calc R 1.000
H H11C 0.36829 0.22828 0.90153 0.0966 Uiso calc R 1.000
H H13 0.03931 0.72188 0.62050 0.0595 Uiso calc R 1.000
H H15 0.28175 0.44574 0.35991 0.0604 Uiso calc R 1.000
H H34 -0.14837 0.98102 0.91613 0.0860 Uiso calc R 1.000
H H35 0.00891 0.81227 1.06375 0.0897 Uiso calc R 1.000
H H36A -0.05985 0.93530 0.61429 0.1049 Uiso calc R 1.000
H H36B -0.16638 1.03985 0.69444 0.1049 Uiso calc R 1.000
H H36C -0.25932 0.93860 0.67070 0.1049 Uiso calc R 1.000
H H54 0.58282 0.12987 0.12261 0.0792 Uiso calc R 1.000
H H55 0.74340 -0.01605 0.28108 0.0825 Uiso calc R 1.000
H H56A 0.26073 0.44002 0.18485 0.1096 Uiso calc R 1.000
H H56B 0.28137 0.34220 0.09710 0.1096 Uiso calc R 1.000
H H56C 0.43205 0.41357 0.09267 0.1096 Uiso calc R 1.000
H H1A 0.099(5) 0.273(4) 0.734(4) 0.1573 Uiso d D 1.000
H H1B -0.046(5) 0.280(4) 0.672(3) 0.1573 Uiso d D 1.000

loop_
_atom_type_symbol
_atom_type_description
_atom_type_scat_dispersion_real
_atom_type_scat_dispersion_imag
_atom_type_scat_source
S S 0.1246 0.1234 'International Tables Vol C Tables 4.2.6.8 and 6.1.1.4'
O O 0.0106 0.0060 'International Tables Vol C Tables 4.2.6.8 and 6.1.1.4'
N N 0.0061 0.0033 'International Tables Vol C Tables 4.2.6.8 and 6.1.1.4'
H H 0.0000 0.0000 'International Tables Vol C Tables 4.2.6.8 and 6.1.1.4'
C C 0.0033 0.0016 'International Tables Vol C Tables 4.2.6.8 and 6.1.1.4'

loop_
_geom_angle_atom_site_label_1
_geom_angle_atom_site_label_2
_geom_angle_atom_site_label_3
_geom_angle_site_symmetry_1
_geom_angle_site_symmetry_2
_geom_angle_site_symmetry_3
_geom_angle
_geom_angle_publ_flag
C32 S31 C35 . . . 92.06(14) no
C52 S51 C55 . . . 91.93(14) no
H1A O1W H1B . . . 104(4) no
C2 N1 C6 . . . 111.48(18) no
C2 N1 C11 . . . 109.72(19) no
C6 N1 C11 . . . 109.73(19) no
N1 C2 C3 . . . 112.71(19) no
C2 C3 C4 . . . 118.61(19) no
C2 C3 C13 . . . 125.0(2) no
C4 C3 C13 . . . 116.3(2) no
O4 C4 C3 . . . 120.4(2) no
O4 C4 C5 . . . 121.1(2) no
C3 C4 C5 . . . 118.50(19) no
C4 C5 C15 . . . 116.6(2) no
C6 C5 C15 . . . 125.4(2) no
C4 C5 C6 . . . 117.98(18) no
N1 C6 C5 . . . 111.81(19) no
C3 C13 C32 . . . 133.0(2) no
C5 C15 C52 . . . 133.1(2) no
S31 C32 C33 . . . 110.37(17) no
C13 C32 C33 . . . 124.3(2) no
S31 C32 C13 . . . 125.32(17) no
C32 C33 C36 . . . 125.1(2) no
C34 C33 C36 . . . 122.7(2) no
C32 C33 C34 . . . 112.2(2) no
C33 C34 C35 . . . 113.6(3) no
S31 C35 C34 . . . 111.7(3) no
S51 C52 C15 . . . 124.92(17) no
S51 C52 C53 . . . 110.18(18) no
C15 C52 C53 . . . 124.9(2) no
C52 C53 C56 . . . 125.4(3) no
C54 C53 C56 . . . 122.5(2) no
C52 C53 C54 . . . 112.1(2) no
C53 C54 C55 . . . 113.8(2) no
S51 C55 C54 . . . 112.0(2) no
N1 C2 H2A . . . 109.00 no
N1 C2 H2B . . . 109.00 no
C3 C2 H2B . . . 109.00 no
H2A C2 H2B . . . 108.00 no
C3 C2 H2A . . . 109.00 no
N1 C6 H6A . . . 109.00 no
C5 C6 H6A . . . 109.00 no
C5 C6 H6B . . . 109.00 no
N1 C6 H6B . . . 109.00 no
H6A C6 H6B . . . 108.00 no
N1 C11 H11B . . . 109.00 no
N1 C11 H11C . . . 109.00 no
H11A C11 H11B . . . 109.00 no
H11A C11 H11C . . . 109.00 no
H11B C11 H11C . . . 109.00 no
N1 C11 H11A . . . 109.00 no
C3 C13 H13 . . . 113.00 no
C32 C13 H13 . . . 114.00 no
C52 C15 H15 . . . 113.00 no
C5 C15 H15 . . . 113.00 no
C33 C34 H34 . . . 123.00 no
C35 C34 H34 . . . 123.00 no
C34 C35 H35 . . . 124.00 no
S31 C35 H35 . . . 124.00 no
C33 C36 H36A . . . 109.00 no
C33 C36 H36C . . . 109.00 no
H36A C36 H36B . . . 109.00 no
H36A C36 H36C . . . 109.00 no
H36B C36 H36C . . . 109.00 no
C33 C36 H36B . . . 110.00 no
C55 C54 H54 . . . 123.00 no
C53 C54 H54 . . . 123.00 no
S51 C55 H55 . . . 124.00 no
C54 C55 H55 . . . 124.00 no
C53 C56 H56B . . . 109.00 no
C53 C56 H56C . . . 109.00 no
C53 C56 H56A . . . 110.00 no
H56A C56 H56C . . . 109.00 no
H56B C56 H56C . . . 109.00 no
H56A C56 H56B . . . 109.00 no

loop_
_geom_bond_atom_site_label_1
_geom_bond_atom_site_label_2
_geom_bond_site_symmetry_1
_geom_bond_site_symmetry_2
_geom_bond_distance
_geom_bond_publ_flag
S31 C32 . . 1.728(2) no
S31 C35 . . 1.698(3) no
S51 C52 . . 1.726(2) no
S51 C55 . . 1.701(3) no
O4 C4 . . 1.225(3) no
O1W H1A . . 0.86(4) no
O1W H1B . . 0.86(4) no
N1 C11 . . 1.460(3) no
N1 C2 . . 1.452(3) no
N1 C6 . . 1.459(3) no
C2 C3 . . 1.495(3) no
C3 C4 . . 1.474(3) no
C3 C13 . . 1.342(3) no
C4 C5 . . 1.473(3) no
C5 C15 . . 1.342(3) no
C5 C6 . . 1.501(3) no
C13 C32 . . 1.426(3) no
C15 C52 . . 1.429(3) no
C32 C33 . . 1.381(3) no
C33 C34 . . 1.400(4) no
C33 C36 . . 1.502(4) no
C34 C35 . . 1.354(5) no
C52 C53 . . 1.386(3) no
C53 C56 . . 1.506(4) no
C53 C54 . . 1.401(4) no
C54 C55 . . 1.341(4) no
C2 H2A . . 0.9700 no
C2 H2B . . 0.9700 no
C6 H6B . . 0.9700 no
C6 H6A . . 0.9700 no
C11 H11C . . 0.9600 no
C11 H11B . . 0.9600 no
C11 H11A . . 0.9600 no
C13 H13 . . 0.9300 no
C15 H15 . . 0.9300 no
C34 H34 . . 0.9300 no
C35 H35 . . 0.9300 no
C36 H36A . . 0.9600 no
C36 H36C . . 0.9600 no
C36 H36B . . 0.9600 no
C54 H54 . . 0.9300 no
C55 H55 . . 0.9300 no
C56 H56C . . 0.9600 no
C56 H56A . . 0.9600 no
C56 H56B . . 0.9600 no

loop_
_geom_contact_atom_site_label_1
_geom_contact_atom_site_label_2
_geom_contact_distance
_geom_contact_site_symmetry_1
_geom_contact_site_symmetry_2
_geom_contact_publ_flag
S31 C2 3.200(2) . . no
S31 C54 3.611(3) . 2_666 no
S51 C6 3.208(2) . . no
S51 C13 3.614(2) . 2_666 no
S51 C36 3.669(3) . 1_645 no
S31 H56B 3.1200 . 2_566 no
S31 H2B 2.5800 . . no
S51 H6A 2.5300 . . no
O1W N1 2.867(4) . . no
O1W O4 2.759(3) . 2_566 no
O1W C35 3.222(4) . 2_567 no
O4 O1W 2.759(3) . 2_566 no
O1W H55 2.5200 . 2_656 no
O1W H35 2.3400 . 2_567 no
O4 H15 2.2800 . . no
O4 H13 2.2600 . . no
O4 H6B 2.7000 . 2_666 no
O4 H1B 1.91(4) . 2_566 no
N1 O1W 2.867(4) . . no
N1 H1A 2.03(4) . . no
C2 S31 3.200(2) . . no
C6 S51 3.208(2) . . no
C13 S51 3.614(2) . 2_666 no
C32 C55 3.525(4) . 2_666 no
C32 C56 3.521(4) . 2_566 no
C32 C54 3.543(4) . 2_666 no
C33 C55 3.342(4) . 2_666 no
C35 O1W 3.222(4) . 2_567 no
C36 S51 3.669(3) . 1_465 no
C54 C32 3.543(4) . 2_666 no
C54 S31 3.611(3) . 2_666 no
C55 C32 3.525(4) . 2_666 no
C55 C33 3.342(4) . 2_666 no
C56 C32 3.521(4) . 2_566 no
C2 H1A 2.88(4) . . no
C4 H6B 3.0800 . 2_666 no
C6 H1A 2.87(4) . . no
C11 H1A 2.78(4) . . no
C13 H36A 2.7900 . . no
C15 H56A 2.6800 . . no
C32 H2B 2.9200 . . no
C32 H56B 2.9600 . 2_566 no
C35 H11C 3.1000 . 2_567 no
C36 H13 2.6600 . . no
C52 H6A 2.9000 . . no
C53 H36C 3.0600 . 2_566 no
C54 H36C 2.9700 . 2_566 no
C55 H36C 3.0400 . 2_566 no
C56 H15 2.6900 . . no
H1A N1 2.03(4) . . no
H1A C2 2.88(4) . . no
H1A H35 2.5000 . 2_567 no
H1A C11 2.78(4) . . no
H1A C6 2.87(4) . . no
H1B O4 1.91(4) . 2_566 no
H2A H11A 2.3600 . . no
H2A H6B 2.4600 . . no
H2B C32 2.9200 . . no
H2B H11C 2.3800 . . no
H2B S31 2.5800 . . no
H6A S51 2.5300 . . no
H6A H11B 2.3400 . . no
H6A C52 2.9000 . . no
H6B H11A 2.4200 . . no
H6B H2A 2.4600 . . no
H6B O4 2.7000 . 2_666 no
H6B C4 3.0800 . 2_666 no
H11A H2A 2.3600 . . no
H11A H6B 2.4200 . . no
H11B H6A 2.3400 . . no
H11C H2B 2.3800 . . no
H11C C35 3.1000 . 2_567 no
H13 C36 2.6600 . . no
H13 H36A 2.2200 . . no
H13 O4 2.2600 . . no
H15 O4 2.2800 . . no
H15 C56 2.6900 . . no
H15 H56A 2.0600 . . no
H34 H36B 2.5300 . . no
H35 H1A 2.5000 . 2_567 no
H35 O1W 2.3400 . 2_567 no
H36A C13 2.7900 . . no
H36A H13 2.2200 . . no
H36B H34 2.5300 . . no
H36C C55 3.0400 . 2_566 no
H36C C53 3.0600 . 2_566 no
H36C C54 2.9700 . 2_566 no
H55 O1W 2.5200 . 2_656 no
H56A H15 2.0600 . . no
H56A C15 2.6800 . . no
H56B S31 3.1200 . 2_566 no
H56B C32 2.9600 . 2_566 no

loop_
_geom_hbond_atom_site_label_D
_geom_hbond_atom_site_label_H
_geom_hbond_atom_site_label_A
_geom_hbond_site_symmetry_A
_geom_hbond_distance_DH
_geom_hbond_distance_HA
_geom_hbond_distance_DA
_geom_hbond_angle_DHA
_geom_hbond_publ_flag
O1W H1A N1 . 0.86(4) 2.03(4) 2.867(4) 164(4) yes
O1W H1B O4 2_566 0.86(4) 1.91(4) 2.759(3) 167(4) yes
C2 H2B S31 . 0.97 2.58 3.200(2) 122 yes
C6 H6A S51 . 0.97 2.53 3.208(2) 127 yes
C13 H13 O4 . 0.93 2.26 2.693(3) 108 yes
C15 H15 O4 . 0.93 2.28 2.711(3) 108 yes
C35 H35 O1W 2_567 0.93 2.34 3.222(4) 159 yes
C55 H55 O1W 2_656 0.93 2.52 3.450(4) 176 yes
C56 H56B Cg(1) 2_566 0.96 2.97 3.763(3) 141 yes
C36 H36C Cg(2) 2_566 0.96 2.83 3.742(3) 159 yes

loop_
_geom_torsion_atom_site_label_1
_geom_torsion_atom_site_label_2
_geom_torsion_atom_site_label_3
_geom_torsion_atom_site_label_4
_geom_torsion_site_symmetry_1
_geom_torsion_site_symmetry_2
_geom_torsion_site_symmetry_3
_geom_torsion_site_symmetry_4
_geom_torsion
_geom_torsion_publ_flag
C35 S31 C32 C13 . . . . 179.2(2) no
C35 S31 C32 C33 . . . . 0.3(2) no
C32 S31 C35 C34 . . . . -0.1(3) no
C55 S51 C52 C15 . . . . 179.7(2) no
C55 S51 C52 C53 . . . . -0.7(2) no
C52 S51 C55 C54 . . . . 0.2(3) no
C6 N1 C2 C3 . . . . 57.5(3) no
C11 N1 C2 C3 . . . . 179.2(2) no
C2 N1 C6 C5 . . . . -59.9(3) no
C11 N1 C6 C5 . . . . 178.4(2) no
N1 C2 C3 C4 . . . . -26.9(3) no
N1 C2 C3 C13 . . . . 156.9(2) no
C2 C3 C4 O4 . . . . -179.2(2) no
C2 C3 C4 C5 . . . . -0.3(3) no
C13 C3 C4 O4 . . . . -2.7(4) no
C13 C3 C4 C5 . . . . 176.3(2) no
C2 C3 C13 C32 . . . . -0.3(4) no
C4 C3 C13 C32 . . . . -176.6(2) no
O4 C4 C5 C6 . . . . 176.6(2) no
O4 C4 C5 C15 . . . . -1.9(4) no
C3 C4 C5 C6 . . . . -2.3(3) no
C3 C4 C5 C15 . . . . 179.2(2) no
C4 C5 C6 N1 . . . . 31.7(3) no
C15 C5 C6 N1 . . . . -150.0(2) no
C4 C5 C15 C52 . . . . 178.7(2) no
C6 C5 C15 C52 . . . . 0.3(4) no
C3 C13 C32 S31 . . . . -1.2(4) no
C3 C13 C32 C33 . . . . 177.5(3) no
C5 C15 C52 S51 . . . . -0.2(4) no
C5 C15 C52 C53 . . . . -179.8(3) no
S31 C32 C33 C34 . . . . -0.5(3) no
S31 C32 C33 C36 . . . . 179.2(2) no
C13 C32 C33 C34 . . . . -179.4(2) no
C13 C32 C33 C36 . . . . 0.2(4) no
C32 C33 C34 C35 . . . . 0.4(4) no
C36 C33 C34 C35 . . . . -179.2(3) no
C33 C34 C35 S31 . . . . -0.2(4) no
S51 C52 C53 C54 . . . . 1.1(3) no
S51 C52 C53 C56 . . . . -177.2(2) no
C15 C52 C53 C54 . . . . -179.3(2) no
C15 C52 C53 C56 . . . . 2.4(4) no
C52 C53 C54 C55 . . . . -1.0(4) no
C56 C53 C54 C55 . . . . 177.4(3) no
C53 C54 C55 S51 . . . . 0.4(4) no

loop_
_cod_related_entry_id
_cod_related_entry_database
_cod_related_entry_code
1 ChemSpider 26000969
